data_1553665
loop_
_publ_author_name
'Yamaguchi, Madoka'
'Ito, Shunichiro'
'Hirose, Amane'
'Tanaka, Kazuo'
'Chujo, Yoshiki'

_publ_section_title
;
 Control of aggregation-induced emission versus fluorescence
 aggregation-caused quenching by bond existence at a single site in boron
 pyridinoiminate complexes
;
_journal_issue 8
_journal_name_full 'Materials Chemistry Frontiers'
_journal_page_first 1573
_journal_paper_doi 10.1039/C7QM00076F
_journal_volume 1
_journal_year 2017
_chemical_formula_sum 'C19 H13 B F2 N2'
_chemical_formula_weight 318.12
_space_group_crystal_system monoclinic
_space_group_IT_number 14
_space_group_name_Hall '-P 2yn'
_space_group_name_H-M_alt 'P 1 21/n 1'
_atom_sites_solution_hydrogens geom
_audit_creation_method SHELXL-2014/7
_audit_update_record
;
2017-02-17 deposited with the CCDC.
2017-03-16 downloaded from the CCDC.
;
_cell_angle_alpha 90
_cell_angle_beta 98.264(7)
_cell_angle_gamma 90
_cell_formula_units_Z 4
_cell_length_a 9.2376(8)
_cell_length_b 11.5433(11)
_cell_length_c 13.4497(11)
_cell_measurement_reflns_used 9963
_cell_measurement_temperature 93(2)
_cell_measurement_theta_max 55.10
_cell_measurement_theta_min 6.12
_cell_volume 1419.3(2)
_computing_structure_refinement 'SHELXL-2014/7 (Sheldrick, 2014)'
_diffrn_ambient_temperature 93(2)
_diffrn_measured_fraction_theta_full 0.998
_diffrn_measured_fraction_theta_max 0.996
_diffrn_measurement_device_type goniometer
_diffrn_radiation_type MoK\a
_diffrn_radiation_wavelength 0.71075
_diffrn_reflns_av_R_equivalents 0.0600
_diffrn_reflns_av_unetI/netI 0.0646
_diffrn_reflns_Laue_measured_fraction_full 0.998
_diffrn_reflns_Laue_measured_fraction_max 0.996
_diffrn_reflns_limit_h_max 11
_diffrn_reflns_limit_h_min -10
_diffrn_reflns_limit_k_max 14
_diffrn_reflns_limit_k_min -14
_diffrn_reflns_limit_l_max 17
_diffrn_reflns_limit_l_min -17
_diffrn_reflns_number 13004
_diffrn_reflns_point_group_measured_fraction_full 0.998
_diffrn_reflns_point_group_measured_fraction_max 0.996
_diffrn_reflns_theta_full 25.242
_diffrn_reflns_theta_max 27.477
_diffrn_reflns_theta_min 3.061
_exptl_absorpt_coefficient_mu 0.106
_exptl_crystal_density_diffrn 1.489
_exptl_crystal_description equiaxed
_exptl_crystal_F_000 656
_exptl_crystal_size_max 0.100
_exptl_crystal_size_mid 0.100
_exptl_crystal_size_min 0.100
_refine_diff_density_max 0.473
_refine_diff_density_min -0.325
_refine_diff_density_rms 0.102
_refine_ls_extinction_method none
_refine_ls_goodness_of_fit_ref 1.087
_refine_ls_hydrogen_treatment constr
_refine_ls_matrix_type full
_refine_ls_number_parameters 217
_refine_ls_number_reflns 3230
_refine_ls_number_restraints 0
_refine_ls_restrained_S_all 1.087
_refine_ls_R_factor_all 0.0627
_refine_ls_R_factor_gt 0.0490
_refine_ls_shift/su_max 0.000
_refine_ls_shift/su_mean 0.000
_refine_ls_structure_factor_coef Fsqd
_refine_ls_weighting_details 'w=1/[\s^2^(Fo^2^)+(0.1037P)^2^+0.2460P] where P=(Fo^2^+2Fc^2^)/3'
_refine_ls_weighting_scheme calc
_refine_ls_wR_factor_gt 0.1448
_refine_ls_wR_factor_ref 0.1720
_reflns_Friedel_coverage 0.000
_reflns_number_gt 2658
_reflns_number_total 3230
_reflns_threshold_expression 'I > 2\s(I)'
_cod_data_source_file c7qm00076f2.cif
_cod_data_source_block ydkr
_cod_original_sg_symbol_H-M 'P 21/n'
_cod_database_code 1553665
_shelx_shelxl_version_number 2014/7
_shelx_space_group_comment
;
The symmetry employed for this shelxl refinement is uniquely defined
by the following loop, which should always be used as a source of
symmetry information in preference to the above space-group names.
They are only intended as comments.
;
_shelx_estimated_absorpt_t_min 0.989
_shelx_estimated_absorpt_t_max 0.989

loop_
_space_group_symop_operation_xyz
'x, y, z'
'-x+1/2, y+1/2, -z+1/2'
'-x, -y, -z'
'x-1/2, -y-1/2, z-1/2'

loop_
_atom_site_label
_atom_site_type_symbol
_atom_site_fract_x
_atom_site_fract_y
_atom_site_fract_z
_atom_site_U_iso_or_equiv
_atom_site_adp_type
_atom_site_occupancy
_atom_site_site_symmetry_order
_atom_site_calc_flag
_atom_site_refinement_flags_posn
_atom_site_refinement_flags_adp
F001 F 0.90716(10) 0.34415(8) 0.58320(7) 0.0303(3) Uani 1 1 d . .
F002 F 0.81717(11) 0.45588(8) 0.44940(7) 0.0308(3) Uani 1 1 d . .
N003 N 0.74304(15) 0.49605(12) 0.60852(10) 0.0249(3) Uani 1 1 d . .
N004 N 0.65531(14) 0.31375(12) 0.50848(10) 0.0243(3) Uani 1 1 d . .
C005 C 0.52571(17) 0.32498(14) 0.54696(11) 0.0243(4) Uani 1 1 d . .
C006 C 0.50574(18) 0.41531(14) 0.61046(12) 0.0266(4) Uani 1 1 d . .
H1 H 0.4142 0.4206 0.6346 0.032 Uiso 1 1 calc R U
C007 C 0.61174(18) 0.50045(14) 0.64211(12) 0.0256(4) Uani 1 1 d . .
C008 C 0.67518(18) 0.22477(14) 0.43944(12) 0.0255(4) Uani 1 1 d . .
C009 C 0.40942(18) 0.23943(14) 0.51998(12) 0.0260(4) Uani 1 1 d . .
C00A C 0.56232(19) 0.14565(14) 0.40766(12) 0.0268(4) Uani 1 1 d . .
C00B C 0.27789(19) 0.24492(16) 0.56132(13) 0.0307(4) Uani 1 1 d . .
H2 H 0.2649 0.3047 0.6077 0.037 Uiso 1 1 calc R U
C00C C 0.80769(19) 0.21473(15) 0.40099(13) 0.0295(4) Uani 1 1 d . .
H3 H 0.8858 0.2661 0.4236 0.035 Uiso 1 1 calc R U
C00D C 0.84846(19) 0.57672(15) 0.63806(13) 0.0294(4) Uani 1 1 d . .
H4 H 0.9393 0.5719 0.6130 0.035 Uiso 1 1 calc R U
C00E C 0.42717(19) 0.15092(14) 0.45112(12) 0.0271(4) Uani 1 1 d . .
C00F C 0.5858(2) 0.59133(15) 0.70797(12) 0.0311(4) Uani 1 1 d . .
H5 H 0.4939 0.5963 0.7316 0.037 Uiso 1 1 calc R U
C00G C 0.31259(19) 0.07061(15) 0.42597(13) 0.0318(4) Uani 1 1 d . .
H6 H 0.3235 0.0107 0.3792 0.038 Uiso 1 1 calc R U
C00H C 0.5843(2) 0.06287(16) 0.33502(13) 0.0330(4) Uani 1 1 d . .
H7 H 0.5076 0.0103 0.3121 0.040 Uiso 1 1 calc R U
C00I C 0.1677(2) 0.16539(16) 0.53587(14) 0.0337(4) Uani 1 1 d . .
H8 H 0.0797 0.1703 0.5645 0.040 Uiso 1 1 calc R U
C00J C 0.6906(2) 0.67134(15) 0.73777(13) 0.0339(4) Uani 1 1 d . .
H9 H 0.6724 0.7319 0.7821 0.041 Uiso 1 1 calc R U
C00K C 0.8262(2) 0.13095(16) 0.33054(13) 0.0333(4) Uani 1 1 d . .
H10 H 0.9171 0.1251 0.3057 0.040 Uiso 1 1 calc R U
C00L C 0.7139(2) 0.05547(16) 0.29582(13) 0.0356(4) Uani 1 1 d . .
H11 H 0.7259 -0.0005 0.2458 0.043 Uiso 1 1 calc R U
C00M C 0.1865(2) 0.07716(16) 0.46745(14) 0.0352(4) Uani 1 1 d . .
H12 H 0.1112 0.0217 0.4499 0.042 Uiso 1 1 calc R U
C00N C 0.8269(2) 0.66403(15) 0.70254(13) 0.0333(4) Uani 1 1 d . .
H13 H 0.9020 0.7187 0.7233 0.040 Uiso 1 1 calc R U
B00O B 0.7837(2) 0.40050(16) 0.53537(13) 0.0250(4) Uani 1 1 d . .

loop_
_atom_site_aniso_label
_atom_site_aniso_U_11
_atom_site_aniso_U_22
_atom_site_aniso_U_33
_atom_site_aniso_U_23
_atom_site_aniso_U_13
_atom_site_aniso_U_12
F001 0.0266(5) 0.0287(5) 0.0349(6) -0.0016(4) 0.0015(4) 0.0023(4)
F002 0.0364(6) 0.0289(5) 0.0291(5) 0.0022(4) 0.0110(4) -0.0030(4)
N003 0.0274(7) 0.0220(7) 0.0255(7) 0.0009(5) 0.0040(5) 0.0000(5)
N004 0.0259(7) 0.0230(7) 0.0245(7) -0.0014(5) 0.0052(5) -0.0001(5)
C005 0.0252(8) 0.0249(8) 0.0228(8) 0.0045(6) 0.0030(6) 0.0004(6)
C006 0.0260(8) 0.0274(8) 0.0274(8) 0.0021(6) 0.0075(6) 0.0011(6)
C007 0.0308(9) 0.0237(8) 0.0226(8) 0.0042(6) 0.0044(6) 0.0036(6)
C008 0.0290(9) 0.0235(8) 0.0238(8) 0.0000(6) 0.0033(6) 0.0014(6)
C009 0.0260(9) 0.0247(8) 0.0271(8) 0.0042(6) 0.0038(6) 0.0013(6)
C00A 0.0294(9) 0.0252(8) 0.0253(8) 0.0009(6) 0.0025(6) 0.0014(7)
C00B 0.0300(9) 0.0287(9) 0.0341(9) 0.0014(7) 0.0071(7) 0.0011(7)
C00C 0.0309(9) 0.0282(9) 0.0300(9) -0.0029(7) 0.0061(6) -0.0017(7)
C00D 0.0303(9) 0.0273(9) 0.0296(9) 0.0023(6) 0.0010(6) -0.0017(7)
C00E 0.0284(9) 0.0247(8) 0.0273(8) 0.0030(6) 0.0012(6) -0.0001(7)
C00F 0.0399(10) 0.0258(9) 0.0283(9) 0.0008(6) 0.0080(7) 0.0048(7)
C00G 0.0293(9) 0.0276(9) 0.0374(10) -0.0009(7) 0.0013(7) -0.0008(7)
C00H 0.0354(10) 0.0316(9) 0.0313(9) -0.0067(7) 0.0026(7) -0.0025(7)
C00I 0.0271(9) 0.0319(9) 0.0434(10) 0.0045(7) 0.0091(7) 0.0000(7)
C00J 0.0477(11) 0.0257(9) 0.0277(9) -0.0023(7) 0.0029(7) 0.0048(8)
C00K 0.0359(10) 0.0357(10) 0.0300(9) -0.0036(7) 0.0108(7) 0.0028(8)
C00L 0.0434(11) 0.0339(9) 0.0299(9) -0.0090(7) 0.0067(7) 0.0023(8)
C00M 0.0327(10) 0.0289(9) 0.0432(10) 0.0030(7) 0.0024(7) -0.0044(7)
C00N 0.0394(10) 0.0255(9) 0.0334(9) -0.0004(7) -0.0006(7) -0.0035(7)
B00O 0.0266(9) 0.0230(9) 0.0263(9) 0.0000(7) 0.0068(7) 0.0003(7)

loop_
_atom_type_symbol
_atom_type_description
_atom_type_scat_dispersion_real
_atom_type_scat_dispersion_imag
_atom_type_scat_source
C C 0.0033 0.0016 'International Tables Vol C Tables 4.2.6.8 and 6.1.1.4'
H H 0.0000 0.0000 'International Tables Vol C Tables 4.2.6.8 and 6.1.1.4'
N N 0.0061 0.0033 'International Tables Vol C Tables 4.2.6.8 and 6.1.1.4'
B B 0.0013 0.0007 'International Tables Vol C Tables 4.2.6.8 and 6.1.1.4'
F F 0.0171 0.0103 'International Tables Vol C Tables 4.2.6.8 and 6.1.1.4'

loop_
_geom_angle_atom_site_label_1
_geom_angle_atom_site_label_2
_geom_angle_atom_site_label_3
_geom_angle
C007 N003 C00D 120.86(14)
C007 N003 B00O 123.03(14)
C00D N003 B00O 116.11(13)
C005 N004 C008 121.14(14)
C005 N004 B00O 121.81(13)
C008 N004 B00O 117.01(13)
C006 C005 N004 120.37(15)
C006 C005 C009 120.33(15)
N004 C005 C009 119.30(14)
C005 C006 C007 124.49(15)
C005 C006 H1 117.8
C007 C006 H1 117.8
N003 C007 C006 119.31(15)
N003 C007 C00F 118.46(15)
C006 C007 C00F 122.23(15)
C00C C008 C00A 118.91(15)
C00C C008 N004 120.36(15)
C00A C008 N004 120.73(15)
C00E C009 C00B 118.82(16)
C00E C009 C005 120.17(15)
C00B C009 C005 121.00(15)
C00H C00A C008 118.63(16)
C00H C00A C00E 121.84(16)
C008 C00A C00E 119.52(15)
C00I C00B C009 121.38(16)
C00I C00B H2 119.3
C009 C00B H2 119.3
C00K C00C C008 120.80(16)
C00K C00C H3 119.6
C008 C00C H3 119.6
C00N C00D N003 121.77(16)
C00N C00D H4 119.1
N003 C00D H4 119.1
C009 C00E C00G 118.78(16)
C009 C00E C00A 118.95(15)
C00G C00E C00A 122.27(15)
C00J C00F C007 120.79(17)
C00J C00F H5 119.6
C007 C00F H5 119.6
C00M C00G C00E 121.38(17)
C00M C00G H6 119.3
C00E C00G H6 119.3
C00L C00H C00A 121.99(17)
C00L C00H H7 119.0
C00A C00H H7 119.0
C00B C00I C00M 119.45(16)
C00B C00I H8 120.3
C00M C00I H8 120.3
C00F C00J C00N 119.59(16)
C00F C00J H9 120.2
C00N C00J H9 120.2
C00C C00K C00L 120.77(16)
C00C C00K H10 119.6
C00L C00K H10 119.6
C00H C00L C00K 118.82(16)
C00H C00L H11 120.6
C00K C00L H11 120.6
C00G C00M C00I 120.19(17)
C00G C00M H12 119.9
C00I C00M H12 119.9
C00D C00N C00J 118.52(16)
C00D C00N H13 120.7
C00J C00N H13 120.7
F001 B00O F002 109.47(14)
F001 B00O N004 110.76(14)
F002 B00O N004 110.81(13)
F001 B00O N003 107.18(13)
F002 B00O N003 107.53(13)
N004 B00O N003 110.97(13)

loop_
_geom_bond_atom_site_label_1
_geom_bond_atom_site_label_2
_geom_bond_distance
F001 B00O 1.388(2)
F002 B00O 1.394(2)
N003 C007 1.355(2)
N003 C00D 1.365(2)
N003 B00O 1.559(2)
N004 C005 1.377(2)
N004 C008 1.414(2)
N004 B00O 1.554(2)
C005 C006 1.377(2)
C005 C009 1.466(2)
C006 C007 1.409(2)
C006 H1 0.9500
C007 C00F 1.415(2)
C008 C00C 1.400(2)
C008 C00A 1.406(2)
C009 C00E 1.404(2)
C009 C00B 1.408(2)
C00A C00H 1.402(2)
C00A C00E 1.454(2)
C00B C00I 1.377(3)
C00B H2 0.9500
C00C C00K 1.382(2)
C00C H3 0.9500
C00D C00N 1.363(2)
C00D H4 0.9500
C00E C00G 1.411(2)
C00F C00J 1.356(3)
C00F H5 0.9500
C00G C00M 1.364(3)
C00G H6 0.9500
C00H C00L 1.378(3)
C00H H7 0.9500
C00I C00M 1.400(3)
C00I H8 0.9500
C00J C00N 1.410(3)
C00J H9 0.9500
C00K C00L 1.383(3)
C00K H10 0.9500
C00L H11 0.9500
C00M H12 0.9500
C00N H13 0.9500

loop_
_geom_torsion_atom_site_label_1
_geom_torsion_atom_site_label_2
_geom_torsion_atom_site_label_3
_geom_torsion_atom_site_label_4
_geom_torsion
C008 N004 C005 C006 -176.96(14)
B00O N004 C005 C006 0.6(2)
C008 N004 C005 C009 3.3(2)
B00O N004 C005 C009 -179.11(13)
N004 C005 C006 C007 -0.9(3)
C009 C005 C006 C007 178.82(14)
C00D N003 C007 C006 -179.65(14)
B00O N003 C007 C006 0.2(2)
C00D N003 C007 C00F 0.5(2)
B00O N003 C007 C00F -179.66(14)
C005 C006 C007 N003 0.5(2)
C005 C006 C007 C00F -179.68(15)
C005 N004 C008 C00C 179.93(14)
B00O N004 C008 C00C 2.3(2)
C005 N004 C008 C00A 0.4(2)
B00O N004 C008 C00A -177.24(14)
C006 C005 C009 C00E 176.67(15)
N004 C005 C009 C00E -3.6(2)
C006 C005 C009 C00B -2.6(2)
N004 C005 C009 C00B 177.11(14)
C00C C008 C00A C00H -2.9(2)
N004 C008 C00A C00H 176.58(15)
C00C C008 C00A C00E 176.57(15)
N004 C008 C00A C00E -3.9(2)
C00E C009 C00B C00I 0.3(3)
C005 C009 C00B C00I 179.56(16)
C00A C008 C00C C00K 2.1(3)
N004 C008 C00C C00K -177.45(15)
C007 N003 C00D C00N 0.4(2)
B00O N003 C00D C00N -179.40(15)
C00B C009 C00E C00G -0.1(2)
C005 C009 C00E C00G -179.38(14)
C00B C009 C00E C00A 179.47(14)
C005 C009 C00E C00A 0.2(2)
C00H C00A C00E C009 -176.98(15)
C008 C00A C00E C009 3.5(2)
C00H C00A C00E C00G 2.5(3)
C008 C00A C00E C00G -176.93(15)
N003 C007 C00F C00J -0.8(2)
C006 C007 C00F C00J 179.38(15)
C009 C00E C00G C00M -0.4(3)
C00A C00E C00G C00M -179.88(16)
C008 C00A C00H C00L 1.4(3)
C00E C00A C00H C00L -178.07(16)
C009 C00B C00I C00M 0.0(3)
C007 C00F C00J C00N 0.1(3)
C008 C00C C00K C00L 0.4(3)
C00A C00H C00L C00K 1.1(3)
C00C C00K C00L C00H -2.0(3)
C00E C00G C00M C00I 0.6(3)
C00B C00I C00M C00G -0.4(3)
N003 C00D C00N C00J -1.1(3)
C00F C00J C00N C00D 0.8(3)
C005 N004 B00O F001 118.90(15)
C008 N004 B00O F001 -63.43(17)
C005 N004 B00O F002 -119.40(15)
C008 N004 B00O F002 58.26(18)
C005 N004 B00O N003 0.0(2)
C008 N004 B00O N003 177.65(13)
C007 N003 B00O F001 -121.42(15)
C00D N003 B00O F001 58.39(17)
C007 N003 B00O F002 120.96(15)
C00D N003 B00O F002 -59.22(18)
C007 N003 B00O N004 -0.4(2)
C00D N003 B00O N004 179.45(13)
